data_7714540
loop_
_publ_author_name
'Wen, Xuemei'
'Cheng, Juan'
'Qian, Peiqi'
'Zhang, Zhizhuan'
'Zeng, Hongmei'
'Huang, Ling'
'Zou, Guohong'
'Lin, Zhien'

_publ_section_title
;
 Synthesis and structure-dependent optical properties of two new
 organic-inorganic hybrid antimony(III) chlorides.
;
_journal_issue 1
_journal_name_full 'Dalton transactions (Cambridge, England : 2003)'
_journal_page_first 260
_journal_page_last 266
_journal_paper_doi 10.1039/d3dt02867d
_journal_volume 53
_journal_year 2023
_chemical_formula_moiety 'Cl6 Sb, C9 H26 N3'
_chemical_formula_sum 'C9 H26 Cl6 N3 Sb'
_chemical_formula_weight 510.78
_space_group_crystal_system orthorhombic
_space_group_IT_number 29
_space_group_name_Hall 'P 2c -2ac'
_space_group_name_H-M_alt 'P c a 21'
_atom_sites_solution_hydrogens geom
_atom_sites_solution_primary dual
_audit_creation_date 2023-07-06
_audit_creation_method
;
Olex2 1.2
(compiled 2018.05.29 svn.r3508 for OlexSys, GUI svn.r5506)
;
_audit_update_record
;
2023-08-27 deposited with the CCDC.	2023-11-23 downloaded from the CCDC.
;
_cell_angle_alpha 90
_cell_angle_beta 90
_cell_angle_gamma 90
_cell_formula_units_Z 4
_cell_length_a 12.307(3)
_cell_length_b 12.149(3)
_cell_length_c 13.378(2)
_cell_measurement_reflns_used 6681
_cell_measurement_temperature 293(2)
_cell_measurement_theta_max 26.54
_cell_measurement_theta_min 2.36
_cell_volume 2000.2(8)
_computing_cell_refinement 'SAINT V8.40B (?, 2016)'
_computing_data_reduction 'SAINT V8.40B (?, 2016)'
_computing_molecular_graphics 'Olex2 (Dolomanov et al., 2009)'
_computing_publication_material 'Olex2 (Dolomanov et al., 2009)'
_computing_structure_refinement 'ShelXL (Sheldrick, 2015)'
_computing_structure_solution 'ShelXT (Sheldrick, 2015)'
_diffrn_ambient_temperature 293(2)
_diffrn_measured_fraction_theta_full 0.999
_diffrn_measured_fraction_theta_max 1.000
_diffrn_measurement_device_type 'Bruker APEX-II CCD'
_diffrn_measurement_method '\f and \w scans'
_diffrn_radiation_type MoK\a
_diffrn_radiation_wavelength 0.71073
_diffrn_reflns_av_R_equivalents 0.0496
_diffrn_reflns_av_unetI/netI 0.0475
_diffrn_reflns_Laue_measured_fraction_full 0.999
_diffrn_reflns_Laue_measured_fraction_max 1.000
_diffrn_reflns_limit_h_max 16
_diffrn_reflns_limit_h_min -15
_diffrn_reflns_limit_k_max 15
_diffrn_reflns_limit_k_min -15
_diffrn_reflns_limit_l_max 16
_diffrn_reflns_limit_l_min -17
_diffrn_reflns_number 16901
_diffrn_reflns_point_group_measured_fraction_full 0.988
_diffrn_reflns_point_group_measured_fraction_max 0.980
_diffrn_reflns_theta_full 25.242
_diffrn_reflns_theta_max 27.520
_diffrn_reflns_theta_min 2.356
_diffrn_standards_number 0
_exptl_absorpt_coefficient_mu 2.173
_exptl_absorpt_correction_T_max 0.7456
_exptl_absorpt_correction_T_min 0.5671
_exptl_absorpt_correction_type multi-scan
_exptl_absorpt_process_details
'SADABS-2016/2 (Bruker,2016/2) was used for absorption correction. wR2(int) was 0.0875 before and 0.0553 after correction. The Ratio of minimum to maximum transmission is 0.7606. The \l/2 correction factor is Not present.'
_exptl_crystal_colour 'clear colourless'
_exptl_crystal_colour_lustre clear
_exptl_crystal_colour_primary colourless
_exptl_crystal_density_diffrn 1.696
_exptl_crystal_description block
_exptl_crystal_F_000 1016
_exptl_crystal_size_max 0.54
_exptl_crystal_size_mid 0.4
_exptl_crystal_size_min 0.312
_refine_diff_density_max 0.431
_refine_diff_density_min -0.814
_refine_diff_density_rms 0.083
_refine_ls_abs_structure_details
;
 Refined as an inversion twin.
;
_refine_ls_abs_structure_Flack 0.41(4)
_refine_ls_extinction_method none
_refine_ls_goodness_of_fit_ref 1.022
_refine_ls_hydrogen_treatment constr
_refine_ls_matrix_type full
_refine_ls_number_parameters 178
_refine_ls_number_reflns 4522
_refine_ls_number_restraints 1
_refine_ls_restrained_S_all 1.021
_refine_ls_R_factor_all 0.0616
_refine_ls_R_factor_gt 0.0305
_refine_ls_shift/su_max 0.002
_refine_ls_shift/su_mean 0.000
_refine_ls_structure_factor_coef Fsqd
_refine_ls_weighting_details 'w=1/[\s^2^(Fo^2^)+(0.0119P)^2^+1.3002P] where P=(Fo^2^+2Fc^2^)/3'
_refine_ls_weighting_scheme calc
_refine_ls_wR_factor_gt 0.0511
_refine_ls_wR_factor_ref 0.0582
_reflns_Friedel_coverage 0.878
_reflns_Friedel_fraction_full 0.976
_reflns_Friedel_fraction_max 0.960
_reflns_number_gt 3192
_reflns_number_total 4522
_reflns_threshold_expression 'I > 2\s(I)'
_cod_data_source_file d3dt02867d2.cif
_cod_data_source_block mo_xm2_60_3_0ma_a
_cod_depositor_comments 'Adding full bibliography for 7714540--7714541.cif.'
_cod_original_cell_volume 2000.2(7)
_cod_database_code 7714540
_shelx_shelxl_version_number 2018/3
_shelx_space_group_comment
;
The symmetry employed for this shelxl refinement is uniquely defined
by the following loop, which should always be used as a source of
symmetry information in preference to the above space-group names.
They are only intended as comments.
;
_shelx_estimated_absorpt_t_max 0.550
_shelx_estimated_absorpt_t_min 0.387
_olex2_refinement_description
;
1. Twinned data refinement
 Scales: 0.59(4)
 0.41(4)
2. Fixed Uiso
 At 1.2 times of:
  All C(H,H) groups, All N(H) groups
 At 1.5 times of:
  All C(H,H,H) groups
3.a Ternary CH refined with riding coordinates:
 N1(H1), N2(H2), N3(H3)
3.b Secondary CH2 refined with riding coordinates:
 C3(H3A,H3B), C4(H4A,H4B), C6(H6A,H6B), C7(H7A,H7B)
3.c Idealised Me refined as rotating group:
 C1(H1A,H1B,H1C), C2(H2A,H2B,H2C), C5(H5A,H5B,H5C), C8(H8A,H8B,H8C), C9(H9A,
 H9B,H9C)
;
_olex2_submission_special_instructions 'No special instructions were received'

loop_
_space_group_symop_operation_xyz
'x, y, z'
'-x, -y, z+1/2'
'-x+1/2, y, z+1/2'
'x+1/2, -y, z'

loop_
_atom_site_label
_atom_site_type_symbol
_atom_site_fract_x
_atom_site_fract_y
_atom_site_fract_z
_atom_site_U_iso_or_equiv
_atom_site_adp_type
_atom_site_occupancy
_atom_site_site_symmetry_order
_atom_site_calc_flag
_atom_site_refinement_flags_posn
_atom_site_refinement_flags_adp
_atom_site_refinement_flags_occupancy
_atom_site_disorder_assembly
_atom_site_disorder_group
Sb1 Sb 0.52070(3) 0.75008(4) 0.62658(5) 0.03371(10) Uani 1 1 d . . . . .
Cl1 Cl 0.57993(16) 0.54494(14) 0.59596(14) 0.0586(5) Uani 1 1 d . . . . .
Cl2 Cl 0.47175(15) 0.71058(16) 0.80630(13) 0.0541(5) Uani 1 1 d . . . . .
Cl3 Cl 0.70730(14) 0.79371(16) 0.67318(13) 0.0538(5) Uani 1 1 d . . . . .
Cl4 Cl 0.46386(14) 0.95675(14) 0.65286(13) 0.0543(5) Uani 1 1 d . . . . .
Cl5 Cl 0.56264(14) 0.80129(15) 0.42592(12) 0.0492(4) Uani 1 1 d . . . . .
Cl6 Cl 0.29459(15) 0.71140(14) 0.54161(12) 0.0464(4) Uani 1 1 d . . . . .
N1 N 0.2855(4) 0.4978(4) 0.4064(4) 0.0397(14) Uani 1 1 d . . . . .
H1 H 0.249343 0.550546 0.450718 0.048 Uiso 1 1 calc R . . . .
N2 N 0.3868(4) 0.7493(4) 0.2754(4) 0.0366(12) Uani 1 1 d . . . . .
H2 H 0.427224 0.760525 0.337676 0.044 Uiso 1 1 calc R . . . .
N3 N 0.3148(5) 0.9475(4) 0.4223(4) 0.0411(13) Uani 1 1 d . . . . .
H3 H 0.359150 0.889005 0.451863 0.049 Uiso 1 1 calc R . . . .
C1 C 0.3375(7) 0.4139(6) 0.4710(6) 0.062(2) Uani 1 1 d . . . . .
H1A H 0.375995 0.361914 0.430196 0.094 Uiso 1 1 calc GR . . . .
H1B H 0.282636 0.376109 0.508869 0.094 Uiso 1 1 calc GR . . . .
H1C H 0.387360 0.449164 0.515897 0.094 Uiso 1 1 calc GR . . . .
C2 C 0.1996(7) 0.4489(7) 0.3412(6) 0.062(2) Uani 1 1 d . . . . .
H2A H 0.233195 0.407770 0.288224 0.093 Uiso 1 1 calc GR . . . .
H2B H 0.155919 0.506608 0.313172 0.093 Uiso 1 1 calc GR . . . .
H2C H 0.154565 0.400767 0.380196 0.093 Uiso 1 1 calc GR . . . .
C3 C 0.3672(5) 0.5610(5) 0.3468(5) 0.0399(16) Uani 1 1 d . . . . .
H3A H 0.402917 0.512030 0.299884 0.048 Uiso 1 1 calc R . . . .
H3B H 0.422070 0.590983 0.391136 0.048 Uiso 1 1 calc R . . . .
C4 C 0.3131(5) 0.6535(5) 0.2904(5) 0.0406(16) Uani 1 1 d . . . . .
H4A H 0.289308 0.626568 0.225735 0.049 Uiso 1 1 calc R . . . .
H4B H 0.249269 0.677378 0.326990 0.049 Uiso 1 1 calc R . . . .
C5 C 0.4671(6) 0.7265(6) 0.1950(5) 0.055(2) Uani 1 1 d . . . . .
H5A H 0.504409 0.658860 0.209314 0.083 Uiso 1 1 calc GR . . . .
H5B H 0.518764 0.785609 0.191720 0.083 Uiso 1 1 calc GR . . . .
H5C H 0.430139 0.720184 0.132098 0.083 Uiso 1 1 calc GR . . . .
C6 C 0.3277(6) 0.8546(5) 0.2522(5) 0.0476(18) Uani 1 1 d . . . . .
H6A H 0.381213 0.909708 0.234059 0.057 Uiso 1 1 calc R . . . .
H6B H 0.282366 0.842082 0.194021 0.057 Uiso 1 1 calc R . . . .
C7 C 0.2576(6) 0.9012(6) 0.3338(5) 0.0504(19) Uani 1 1 d . . . . .
H7A H 0.212784 0.958850 0.305106 0.060 Uiso 1 1 calc R . . . .
H7B H 0.209133 0.843581 0.356832 0.060 Uiso 1 1 calc R . . . .
C8 C 0.2306(6) 0.9813(6) 0.4977(6) 0.068(2) Uani 1 1 d . . . . .
H8A H 0.187091 1.039714 0.470595 0.101 Uiso 1 1 calc GR . . . .
H8B H 0.265961 1.006283 0.557460 0.101 Uiso 1 1 calc GR . . . .
H8C H 0.185021 0.919461 0.513060 0.101 Uiso 1 1 calc GR . . . .
C9 C 0.3868(7) 1.0407(6) 0.3979(6) 0.070(3) Uani 1 1 d . . . . .
H9A H 0.443171 1.016184 0.353492 0.105 Uiso 1 1 calc GR . . . .
H9B H 0.418852 1.068731 0.458152 0.105 Uiso 1 1 calc GR . . . .
H9C H 0.345442 1.097780 0.366093 0.105 Uiso 1 1 calc GR . . . .

loop_
_atom_site_aniso_label
_atom_site_aniso_U_11
_atom_site_aniso_U_22
_atom_site_aniso_U_33
_atom_site_aniso_U_23
_atom_site_aniso_U_13
_atom_site_aniso_U_12
Sb1 0.03657(18) 0.03133(16) 0.03322(17) 0.00290(19) -0.0047(3) 0.00131(19)
Cl1 0.0730(13) 0.0363(9) 0.0664(13) 0.0082(8) 0.0028(9) 0.0040(9)
Cl2 0.0464(11) 0.0684(12) 0.0476(10) 0.0135(8) 0.0040(9) 0.0062(9)
Cl3 0.0437(10) 0.0626(12) 0.0552(10) 0.0050(9) -0.0068(8) -0.0050(9)
Cl4 0.0637(12) 0.0409(9) 0.0581(12) -0.0033(8) -0.0116(9) 0.0061(8)
Cl5 0.0504(11) 0.0521(10) 0.0452(9) -0.0046(8) -0.0079(8) -0.0118(9)
Cl6 0.0558(11) 0.0426(9) 0.0408(9) -0.0076(7) 0.0066(8) -0.0001(8)
N1 0.041(4) 0.033(3) 0.045(3) -0.002(3) 0.011(2) 0.000(3)
N2 0.039(3) 0.036(3) 0.034(3) -0.007(2) -0.004(2) -0.010(3)
N3 0.053(4) 0.031(3) 0.039(3) 0.000(2) -0.009(3) 0.010(3)
C1 0.067(5) 0.055(5) 0.065(5) 0.020(4) 0.021(4) 0.008(4)
C2 0.068(6) 0.054(5) 0.064(5) -0.012(4) 0.001(4) -0.025(5)
C3 0.037(4) 0.041(4) 0.041(4) -0.001(3) 0.009(3) 0.000(3)
C4 0.040(4) 0.043(4) 0.039(4) -0.003(3) -0.004(3) -0.006(3)
C5 0.060(5) 0.057(5) 0.048(4) -0.010(3) 0.016(4) -0.008(4)
C6 0.067(5) 0.037(4) 0.039(4) 0.000(3) -0.014(4) -0.004(4)
C7 0.057(5) 0.043(4) 0.050(4) -0.003(3) -0.021(4) 0.004(4)
C8 0.076(6) 0.069(6) 0.058(5) -0.004(4) 0.008(4) 0.035(5)
C9 0.108(8) 0.049(5) 0.053(5) 0.003(4) -0.017(5) -0.028(5)

loop_
_atom_type_symbol
_atom_type_description
_atom_type_scat_dispersion_real
_atom_type_scat_dispersion_imag
_atom_type_scat_source
C C 0.0033 0.0016 'International Tables Vol C Tables 4.2.6.8 and 6.1.1.4'
H H 0.0000 0.0000 'International Tables Vol C Tables 4.2.6.8 and 6.1.1.4'
Cl Cl 0.1484 0.1585 'International Tables Vol C Tables 4.2.6.8 and 6.1.1.4'
N N 0.0061 0.0033 'International Tables Vol C Tables 4.2.6.8 and 6.1.1.4'
Sb Sb -0.5866 1.5461 'International Tables Vol C Tables 4.2.6.8 and 6.1.1.4'

loop_
_geom_angle_atom_site_label_1
_geom_angle_atom_site_label_2
_geom_angle_atom_site_label_3
_geom_angle
_geom_angle_site_symmetry_1
_geom_angle_site_symmetry_3
_geom_angle_publ_flag
Cl1 Sb1 Cl4 178.53(7) . . ?
Cl1 Sb1 Cl5 90.58(6) . . ?
Cl1 Sb1 Cl6 92.81(6) . . ?
Cl2 Sb1 Cl1 91.97(6) . . ?
Cl2 Sb1 Cl4 89.46(6) . . ?
Cl2 Sb1 Cl5 176.37(6) . . ?
Cl2 Sb1 Cl6 96.21(6) . . ?
Cl3 Sb1 Cl1 89.13(6) . . ?
Cl3 Sb1 Cl2 91.29(6) . . ?
Cl3 Sb1 Cl4 90.50(6) . . ?
Cl3 Sb1 Cl5 91.33(6) . . ?
Cl3 Sb1 Cl6 172.18(6) . . ?
Cl4 Sb1 Cl5 88.00(6) . . ?
Cl4 Sb1 Cl6 87.37(5) . . ?
Cl5 Sb1 Cl6 81.08(5) . . ?
C1 N1 H1 107.0 . . ?
C1 N1 C2 111.8(6) . . ?
C1 N1 C3 112.0(5) . . ?
C2 N1 H1 107.0 . . ?
C2 N1 C3 111.6(6) . . ?
C3 N1 H1 107.0 . . ?
C4 N2 H2 107.6 . . ?
C4 N2 C6 113.5(5) . . ?
C5 N2 H2 107.6 . . ?
C5 N2 C4 110.9(5) . . ?
C5 N2 C6 109.3(5) . . ?
C6 N2 H2 107.6 . . ?
C7 N3 H3 108.1 . . ?
C7 N3 C8 108.1(6) . . ?
C8 N3 H3 108.1 . . ?
C9 N3 H3 108.1 . . ?
C9 N3 C7 113.5(6) . . ?
C9 N3 C8 110.7(6) . . ?
N1 C1 H1A 109.5 . . ?
N1 C1 H1B 109.5 . . ?
N1 C1 H1C 109.5 . . ?
H1A C1 H1B 109.5 . . ?
H1A C1 H1C 109.5 . . ?
H1B C1 H1C 109.5 . . ?
N1 C2 H2A 109.5 . . ?
N1 C2 H2B 109.5 . . ?
N1 C2 H2C 109.5 . . ?
H2A C2 H2B 109.5 . . ?
H2A C2 H2C 109.5 . . ?
H2B C2 H2C 109.5 . . ?
N1 C3 H3A 109.5 . . ?
N1 C3 H3B 109.5 . . ?
N1 C3 C4 110.6(5) . . ?
H3A C3 H3B 108.1 . . ?
C4 C3 H3A 109.5 . . ?
C4 C3 H3B 109.5 . . ?
N2 C4 C3 112.4(5) . . ?
N2 C4 H4A 109.1 . . ?
N2 C4 H4B 109.1 . . ?
C3 C4 H4A 109.1 . . ?
C3 C4 H4B 109.1 . . ?
H4A C4 H4B 107.9 . . ?
N2 C5 H5A 109.5 . . ?
N2 C5 H5B 109.5 . . ?
N2 C5 H5C 109.5 . . ?
H5A C5 H5B 109.5 . . ?
H5A C5 H5C 109.5 . . ?
H5B C5 H5C 109.5 . . ?
N2 C6 H6A 108.1 . . ?
N2 C6 H6B 108.1 . . ?
H6A C6 H6B 107.3 . . ?
C7 C6 N2 116.7(5) . . ?
C7 C6 H6A 108.1 . . ?
C7 C6 H6B 108.1 . . ?
N3 C7 C6 116.6(6) . . ?
N3 C7 H7A 108.1 . . ?
N3 C7 H7B 108.1 . . ?
C6 C7 H7A 108.1 . . ?
C6 C7 H7B 108.1 . . ?
H7A C7 H7B 107.3 . . ?
N3 C8 H8A 109.5 . . ?
N3 C8 H8B 109.5 . . ?
N3 C8 H8C 109.5 . . ?
H8A C8 H8B 109.5 . . ?
H8A C8 H8C 109.5 . . ?
H8B C8 H8C 109.5 . . ?
N3 C9 H9A 109.5 . . ?
N3 C9 H9B 109.5 . . ?
N3 C9 H9C 109.5 . . ?
H9A C9 H9B 109.5 . . ?
H9A C9 H9C 109.5 . . ?
H9B C9 H9C 109.5 . . ?

loop_
_geom_bond_atom_site_label_1
_geom_bond_atom_site_label_2
_geom_bond_distance
_geom_bond_site_symmetry_2
_geom_bond_publ_flag
Sb1 Cl1 2.6287(18) . ?
Sb1 Cl2 2.5247(18) . ?
Sb1 Cl3 2.4379(18) . ?
Sb1 Cl4 2.6300(18) . ?
Sb1 Cl5 2.8034(19) . ?
Sb1 Cl6 3.043(2) . ?
N1 H1 0.9800 . ?
N1 C1 1.482(8) . ?
N1 C2 1.494(8) . ?
N1 C3 1.496(8) . ?
N2 H2 0.9800 . ?
N2 C4 1.489(7) . ?
N2 C5 1.487(8) . ?
N2 C6 1.503(8) . ?
N3 H3 0.9800 . ?
N3 C7 1.487(8) . ?
N3 C8 1.503(9) . ?
N3 C9 1.474(9) . ?
C1 H1A 0.9600 . ?
C1 H1B 0.9600 . ?
C1 H1C 0.9600 . ?
C2 H2A 0.9600 . ?
C2 H2B 0.9600 . ?
C2 H2C 0.9600 . ?
C3 H3A 0.9700 . ?
C3 H3B 0.9700 . ?
C3 C4 1.508(8) . ?
C4 H4A 0.9700 . ?
C4 H4B 0.9700 . ?
C5 H5A 0.9600 . ?
C5 H5B 0.9600 . ?
C5 H5C 0.9600 . ?
C6 H6A 0.9700 . ?
C6 H6B 0.9700 . ?
C6 C7 1.503(9) . ?
C7 H7A 0.9700 . ?
C7 H7B 0.9700 . ?
C8 H8A 0.9600 . ?
C8 H8B 0.9600 . ?
C8 H8C 0.9600 . ?
C9 H9A 0.9600 . ?
C9 H9B 0.9600 . ?
C9 H9C 0.9600 . ?

loop_
_geom_hbond_atom_site_label_D
_geom_hbond_atom_site_label_H
_geom_hbond_atom_site_label_A
_geom_hbond_distance_DH
_geom_hbond_distance_HA
_geom_hbond_distance_DA
_geom_hbond_angle_DHA
_geom_hbond_site_symmetry_A
_geom_hbond_publ_flag
N1 H1 Cl6 0.98 2.37 3.165(6) 138.0 . yes
N2 H2 Cl5 0.98 2.10 3.023(5) 155.9 . yes
N3 H3 Cl6 0.98 2.59 3.292(6) 128.3 . yes

loop_
_geom_torsion_atom_site_label_1
_geom_torsion_atom_site_label_2
_geom_torsion_atom_site_label_3
_geom_torsion_atom_site_label_4
_geom_torsion
_geom_torsion_site_symmetry_1
_geom_torsion_site_symmetry_2
_geom_torsion_site_symmetry_3
_geom_torsion_site_symmetry_4
_geom_torsion_publ_flag
N1 C3 C4 N2 149.9(5) . . . . ?
N2 C6 C7 N3 70.0(8) . . . . ?
C1 N1 C3 C4 -173.9(6) . . . . ?
C2 N1 C3 C4 59.8(7) . . . . ?
C4 N2 C6 C7 66.1(7) . . . . ?
C5 N2 C4 C3 76.1(7) . . . . ?
C5 N2 C6 C7 -169.5(6) . . . . ?
C6 N2 C4 C3 -160.3(5) . . . . ?
C8 N3 C7 C6 -175.6(6) . . . . ?
C9 N3 C7 C6 61.1(8) . . . . ?

loop_
_twin_individual_id
_twin_individual_mass_fraction_refined
1 0.59(4)
2 0.41(4)
